data_4089238
loop_
_publ_author_name
'Shih, Wei-Chun'
'Gu, Weixing'
'MacInnis, Morgan C.'
'Herbert, David E.'
'Ozerov, Oleg V.'

_publ_section_title
;
 Boryl/Borane Interconversion and Diversity of Binding Modes of Oxygenous
 Ligands in PBP Pincer Complexes of Rhodium
;
_journal_issue 9
_journal_name_full Organometallics
_journal_page_first 1718
_journal_paper_doi 10.1021/acs.organomet.7b00070
_journal_volume 36
_journal_year 2017
_chemical_formula_sum 'C31 H41 B F3 O3 P2 Rh S'
_chemical_formula_weight 726.36
_space_group_crystal_system monoclinic
_space_group_IT_number 14
_space_group_name_Hall '-P 2yn'
_space_group_name_H-M_alt 'P 1 21/n 1'
_atom_sites_solution_hydrogens geom
_audit_creation_method SHELXL-2014
_cell_angle_alpha 90
_cell_angle_beta 94.305(3)
_cell_angle_gamma 90
_cell_formula_units_Z 4
_cell_length_a 10.407(2)
_cell_length_b 16.421(4)
_cell_length_c 19.039(4)
_cell_measurement_reflns_used 3616
_cell_measurement_temperature 150(2)
_cell_measurement_theta_max 26.366
_cell_measurement_theta_min 2.309
_cell_volume 3244.5(12)
_computing_structure_refinement 'SHELXL-2014 (Sheldrick, 2014)'
_diffrn_ambient_temperature 150(2)
_diffrn_measured_fraction_theta_full 0.927
_diffrn_measured_fraction_theta_max 0.953
_diffrn_measurement_device_type 'Bruker APEX-II CCD'
_diffrn_radiation_type MoK\a
_diffrn_radiation_wavelength 0.71073
_diffrn_reflns_av_R_equivalents 0.0952
_diffrn_reflns_av_unetI/netI 0.0857
_diffrn_reflns_Laue_measured_fraction_full 0.927
_diffrn_reflns_Laue_measured_fraction_max 0.953
_diffrn_reflns_limit_h_max 12
_diffrn_reflns_limit_h_min -12
_diffrn_reflns_limit_k_max 19
_diffrn_reflns_limit_k_min -19
_diffrn_reflns_limit_l_max 21
_diffrn_reflns_limit_l_min -22
_diffrn_reflns_number 21534
_diffrn_reflns_point_group_measured_fraction_full 0.927
_diffrn_reflns_point_group_measured_fraction_max 0.953
_diffrn_reflns_theta_full 25.242
_diffrn_reflns_theta_max 24.999
_diffrn_reflns_theta_min 2.145
_exptl_absorpt_coefficient_mu 0.738
_exptl_absorpt_correction_T_max 0.7456
_exptl_absorpt_correction_T_min 0.487
_exptl_absorpt_correction_type multi-scan
_exptl_absorpt_process_details sadabs
_exptl_crystal_colour green
_exptl_crystal_density_diffrn 1.487
_exptl_crystal_description needle
_exptl_crystal_F_000 1496
_exptl_crystal_size_max 0.520
_exptl_crystal_size_mid 0.110
_exptl_crystal_size_min 0.090
_refine_diff_density_max 0.875
_refine_diff_density_min -0.896
_refine_diff_density_rms 0.107
_refine_ls_extinction_method none
_refine_ls_goodness_of_fit_ref 1.028
_refine_ls_hydrogen_treatment constr
_refine_ls_matrix_type full
_refine_ls_number_parameters 387
_refine_ls_number_reflns 5446
_refine_ls_number_restraints 0
_refine_ls_restrained_S_all 1.028
_refine_ls_R_factor_all 0.0707
_refine_ls_R_factor_gt 0.0470
_refine_ls_shift/su_max 0.002
_refine_ls_shift/su_mean 0.000
_refine_ls_structure_factor_coef Fsqd
_refine_ls_weighting_details 'w=1/[\s^2^(Fo^2^)+(0.0256P)^2^+1.9849P] where P=(Fo^2^+2Fc^2^)/3'
_refine_ls_weighting_scheme calc
_refine_ls_wR_factor_gt 0.0891
_refine_ls_wR_factor_ref 0.0989
_reflns_Friedel_coverage 0.000
_reflns_number_gt 4039
_reflns_number_total 5446
_reflns_threshold_expression 'I > 2\s(I)'
_cod_data_source_file om7b00070_si_002.cif
_cod_data_source_block 4-OTf
_cod_original_sg_symbol_H-M 'P 21/n'
_cod_database_code 4089238
_shelx_space_group_comment
;
The symmetry employed for this shelxl refinement is uniquely defined
by the following loop, which should always be used as a source of
symmetry information in preference to the above space-group names.
They are only intended as comments.
;
_shelx_estimated_absorpt_t_min 0.700
_shelx_estimated_absorpt_t_max 0.937
_shelxl_version_number 2014-1

loop_
_space_group_symop_operation_xyz
'x, y, z'
'-x+1/2, y+1/2, -z+1/2'
'-x, -y, -z'
'x-1/2, -y-1/2, z-1/2'

loop_
_atom_site_label
_atom_site_type_symbol
_atom_site_fract_x
_atom_site_fract_y
_atom_site_fract_z
_atom_site_U_iso_or_equiv
_atom_site_adp_type
_atom_site_occupancy
_atom_site_site_symmetry_order
_atom_site_calc_flag
_atom_site_refinement_flags_posn
_atom_site_refinement_flags_adp
Rh1 Rh 0.44519(3) 0.63247(2) 0.23370(2) 0.01500(11) Uani 1 1 d . .
C1 C 0.3158(4) 0.5135(2) 0.2122(2) 0.0149(9) Uani 1 1 d . .
S1 S 0.39493(12) 0.73986(7) 0.08317(6) 0.0212(3) Uani 1 1 d . .
P1 P 0.64423(11) 0.58781(6) 0.25260(6) 0.0160(3) Uani 1 1 d . .
P2 P 0.41802(11) 0.68523(6) 0.33830(6) 0.0153(3) Uani 1 1 d . .
F1 F 0.3306(4) 0.65118(19) -0.02870(15) 0.0601(10) Uani 1 1 d . .
F2 F 0.5274(3) 0.69143(19) -0.02050(15) 0.0511(9) Uani 1 1 d . .
F3 F 0.3764(3) 0.77508(18) -0.05071(14) 0.0471(8) Uani 1 1 d . .
O1 O 0.4381(3) 0.66532(17) 0.11907(15) 0.0253(7) Uani 1 1 d . .
O2 O 0.2614(3) 0.7580(2) 0.08709(16) 0.0351(9) Uani 1 1 d . .
O3 O 0.4822(3) 0.80660(19) 0.09368(17) 0.0364(9) Uani 1 1 d . .
C2 C 0.2049(4) 0.5613(2) 0.1939(2) 0.0213(10) Uani 1 1 d . .
H2 H 0.1681 0.5921 0.2296 0.026 Uiso 1 1 calc R U
C3 C 0.1480(5) 0.5646(3) 0.1254(2) 0.0312(12) Uani 1 1 d . .
H3 H 0.0751 0.5984 0.1146 0.037 Uiso 1 1 calc R U
C4 C 0.1980(5) 0.5185(3) 0.0733(2) 0.0327(13) Uani 1 1 d . .
H4 H 0.1583 0.5195 0.0267 0.039 Uiso 1 1 calc R U
C5 C 0.3056(5) 0.4710(3) 0.0889(2) 0.0315(12) Uani 1 1 d . .
H5 H 0.3397 0.4394 0.0528 0.038 Uiso 1 1 calc R U
C7 C 0.4083(5) 0.7122(3) -0.0082(2) 0.0299(12) Uani 1 1 d . .
C6 C 0.3645(4) 0.4689(2) 0.1562(2) 0.0193(10) Uani 1 1 d . .
H6 H 0.4396 0.4366 0.1654 0.023 Uiso 1 1 calc R U
C9 C 0.6333(4) 0.4920(2) 0.3007(2) 0.0167(10) Uani 1 1 d . .
C8 C 0.5089(4) 0.4666(2) 0.3125(2) 0.0163(10) Uani 1 1 d . .
C10 C 0.7405(5) 0.4465(3) 0.3264(2) 0.0270(11) Uani 1 1 d . .
H10 H 0.8246 0.4644 0.3177 0.032 Uiso 1 1 calc R U
C11 C 0.7256(5) 0.3758(3) 0.3644(2) 0.0301(12) Uani 1 1 d . .
H11 H 0.7988 0.3455 0.3821 0.036 Uiso 1 1 calc R U
C12 C 0.6027(5) 0.3498(3) 0.3763(2) 0.0298(12) Uani 1 1 d . .
H12 H 0.5911 0.3010 0.4018 0.036 Uiso 1 1 calc R U
C13 C 0.4965(5) 0.3948(2) 0.3510(2) 0.0226(11) Uani 1 1 d . .
H13 H 0.4128 0.3763 0.3601 0.027 Uiso 1 1 calc R U
C14 C 0.2935(4) 0.5431(2) 0.3498(2) 0.0170(10) Uani 1 1 d . .
C19 C 0.2074(4) 0.4891(3) 0.3780(2) 0.0261(11) Uani 1 1 d . .
H19 H 0.2019 0.4348 0.3607 0.031 Uiso 1 1 calc R U
C18 C 0.1303(5) 0.5122(3) 0.4300(2) 0.0287(12) Uani 1 1 d . .
H18 H 0.0740 0.4738 0.4488 0.034 Uiso 1 1 calc R U
C17 C 0.1347(5) 0.5920(3) 0.4552(2) 0.0278(12) Uani 1 1 d . .
H17 H 0.0806 0.6081 0.4907 0.033 Uiso 1 1 calc R U
C16 C 0.2178(4) 0.6472(3) 0.4285(2) 0.0220(11) Uani 1 1 d . .
H16 H 0.2206 0.7018 0.4452 0.026 Uiso 1 1 calc R U
C15 C 0.2980(4) 0.6227(2) 0.3767(2) 0.0173(10) Uani 1 1 d . .
C20 C 0.7747(4) 0.6495(3) 0.2981(2) 0.0203(10) Uani 1 1 d . .
H20 H 0.7610 0.6466 0.3495 0.024 Uiso 1 1 calc R U
C21 C 0.7638(5) 0.7403(2) 0.2779(2) 0.0249(11) Uani 1 1 d . .
H21A H 0.7993 0.7488 0.2322 0.037 Uiso 1 1 calc R U
H21B H 0.8122 0.7732 0.3138 0.037 Uiso 1 1 calc R U
H21C H 0.6731 0.7568 0.2748 0.037 Uiso 1 1 calc R U
C22 C 0.9137(4) 0.6218(3) 0.2910(3) 0.0314(12) Uani 1 1 d . .
H22A H 0.9354 0.6292 0.2422 0.047 Uiso 1 1 calc R U
H22B H 0.9221 0.5641 0.3038 0.047 Uiso 1 1 calc R U
H22C H 0.9724 0.6542 0.3224 0.047 Uiso 1 1 calc R U
C23 C 0.6893(4) 0.5616(3) 0.1628(2) 0.0202(10) Uani 1 1 d . .
H23 H 0.6069 0.5456 0.1359 0.024 Uiso 1 1 calc R U
C24 C 0.7404(5) 0.6348(3) 0.1227(2) 0.0266(11) Uani 1 1 d . .
H24A H 0.7446 0.6204 0.0730 0.040 Uiso 1 1 calc R U
H24B H 0.8268 0.6492 0.1430 0.040 Uiso 1 1 calc R U
H24C H 0.6825 0.6813 0.1266 0.040 Uiso 1 1 calc R U
C27 C 0.5018(5) 0.7698(3) 0.4633(2) 0.0273(11) Uani 1 1 d . .
H27A H 0.4912 0.8221 0.4388 0.041 Uiso 1 1 calc R U
H27B H 0.5684 0.7750 0.5023 0.041 Uiso 1 1 calc R U
H27C H 0.4201 0.7541 0.4819 0.041 Uiso 1 1 calc R U
C26 C 0.5421(4) 0.7046(2) 0.4119(2) 0.0203(10) Uani 1 1 d . .
H26 H 0.6214 0.7246 0.3908 0.024 Uiso 1 1 calc R U
C28 C 0.5774(4) 0.6252(3) 0.4512(2) 0.0231(11) Uani 1 1 d . .
H28A H 0.5981 0.5832 0.4172 0.035 Uiso 1 1 calc R U
H28B H 0.5043 0.6072 0.4768 0.035 Uiso 1 1 calc R U
H28C H 0.6523 0.6345 0.4845 0.035 Uiso 1 1 calc R U
C30 C 0.2211(5) 0.7739(3) 0.2674(2) 0.0300(12) Uani 1 1 d . .
H30A H 0.2470 0.7524 0.2226 0.045 Uiso 1 1 calc R U
H30B H 0.1784 0.8266 0.2593 0.045 Uiso 1 1 calc R U
H30C H 0.1615 0.7357 0.2875 0.045 Uiso 1 1 calc R U
C31 C 0.4341(5) 0.8461(3) 0.2899(3) 0.0286(12) Uani 1 1 d . .
H31A H 0.4604 0.8272 0.2443 0.043 Uiso 1 1 calc R U
H31B H 0.5103 0.8510 0.3232 0.043 Uiso 1 1 calc R U
H31C H 0.3919 0.8992 0.2840 0.043 Uiso 1 1 calc R U
C29 C 0.3401(4) 0.7847(2) 0.3183(2) 0.0206(10) Uani 1 1 d . .
H29 H 0.3110 0.8071 0.3634 0.025 Uiso 1 1 calc R U
C25 C 0.7793(5) 0.4876(3) 0.1587(2) 0.0333(12) Uani 1 1 d . .
H25A H 0.7931 0.4762 0.1093 0.050 Uiso 1 1 calc R U
H25B H 0.7399 0.4400 0.1795 0.050 Uiso 1 1 calc R U
H25C H 0.8622 0.4994 0.1846 0.050 Uiso 1 1 calc R U
B1 B 0.3838(5) 0.5204(3) 0.2883(3) 0.0176(11) Uani 1 1 d . .

loop_
_atom_site_aniso_label
_atom_site_aniso_U_11
_atom_site_aniso_U_22
_atom_site_aniso_U_33
_atom_site_aniso_U_23
_atom_site_aniso_U_13
_atom_site_aniso_U_12
Rh1 0.0113(2) 0.01927(18) 0.01470(18) 0.00233(14) 0.00243(13) 0.00112(15)
C1 0.009(3) 0.012(2) 0.024(2) -0.0019(18) 0.0046(19) -0.0043(17)
S1 0.0194(8) 0.0249(6) 0.0192(6) 0.0050(5) 0.0005(5) -0.0016(5)
P1 0.0114(7) 0.0185(6) 0.0181(6) -0.0009(5) 0.0022(5) 0.0002(5)
P2 0.0131(7) 0.0156(5) 0.0177(6) -0.0005(5) 0.0046(5) -0.0002(5)
F1 0.087(3) 0.062(2) 0.0308(18) -0.0117(16) 0.0018(17) -0.034(2)
F2 0.049(2) 0.070(2) 0.0367(18) 0.0091(16) 0.0212(16) 0.0222(18)
F3 0.053(2) 0.062(2) 0.0258(16) 0.0223(15) 0.0004(14) 0.0082(17)
O1 0.029(2) 0.0288(17) 0.0182(16) 0.0109(14) 0.0038(14) 0.0047(15)
O2 0.021(2) 0.050(2) 0.034(2) 0.0058(17) 0.0019(16) 0.0125(17)
O3 0.036(2) 0.0344(19) 0.038(2) 0.0023(16) -0.0023(17) -0.0155(17)
C2 0.019(3) 0.019(2) 0.026(3) 0.0008(19) 0.006(2) -0.005(2)
C3 0.018(3) 0.039(3) 0.036(3) 0.008(2) 0.001(2) 0.002(2)
C4 0.030(3) 0.048(3) 0.019(3) 0.003(2) -0.005(2) -0.005(3)
C5 0.035(4) 0.034(3) 0.026(3) -0.007(2) 0.007(2) -0.004(2)
C7 0.029(3) 0.036(3) 0.026(3) 0.009(2) 0.007(2) 0.001(2)
C6 0.016(3) 0.017(2) 0.025(3) -0.0006(19) 0.003(2) -0.0038(19)
C9 0.018(3) 0.018(2) 0.015(2) -0.0011(18) 0.0019(19) 0.0014(19)
C8 0.024(3) 0.013(2) 0.012(2) -0.0011(17) 0.0031(19) 0.0009(18)
C10 0.024(3) 0.029(3) 0.029(3) -0.004(2) 0.003(2) 0.002(2)
C11 0.034(3) 0.030(3) 0.025(3) 0.000(2) -0.004(2) 0.018(2)
C12 0.048(4) 0.023(3) 0.019(2) 0.004(2) 0.004(2) 0.008(2)
C13 0.029(3) 0.021(2) 0.018(2) -0.0013(19) 0.007(2) -0.001(2)
C14 0.010(3) 0.019(2) 0.022(2) 0.0012(18) 0.0023(19) 0.0005(18)
C19 0.022(3) 0.028(3) 0.029(3) -0.002(2) 0.008(2) -0.005(2)
C18 0.022(3) 0.037(3) 0.029(3) 0.003(2) 0.016(2) -0.006(2)
C17 0.018(3) 0.046(3) 0.021(3) -0.003(2) 0.014(2) -0.004(2)
C16 0.015(3) 0.025(2) 0.027(3) -0.006(2) 0.008(2) 0.000(2)
C15 0.012(3) 0.025(2) 0.015(2) 0.0017(18) -0.0003(18) 0.0015(19)
C20 0.014(3) 0.031(3) 0.016(2) -0.0030(19) 0.0019(19) -0.004(2)
C21 0.024(3) 0.024(2) 0.027(3) -0.001(2) 0.008(2) -0.007(2)
C22 0.014(3) 0.043(3) 0.037(3) -0.004(2) -0.003(2) -0.002(2)
C23 0.010(3) 0.026(2) 0.025(2) -0.003(2) 0.0048(19) 0.0004(19)
C24 0.022(3) 0.034(3) 0.025(3) 0.000(2) 0.008(2) -0.003(2)
C27 0.028(3) 0.032(3) 0.022(3) -0.008(2) -0.001(2) 0.001(2)
C26 0.014(3) 0.025(2) 0.022(2) -0.0032(19) 0.0008(19) -0.0041(19)
C28 0.022(3) 0.029(2) 0.018(2) 0.0001(19) 0.000(2) 0.003(2)
C30 0.032(3) 0.023(2) 0.035(3) 0.000(2) -0.001(2) 0.006(2)
C31 0.027(3) 0.019(2) 0.040(3) 0.005(2) 0.006(2) 0.005(2)
C29 0.019(3) 0.017(2) 0.027(3) -0.0020(19) 0.005(2) 0.0042(19)
C25 0.035(3) 0.038(3) 0.028(3) -0.003(2) 0.010(2) 0.007(2)
B1 0.016(3) 0.015(2) 0.022(3) -0.002(2) 0.004(2) -0.006(2)

loop_
_atom_type_symbol
_atom_type_description
_atom_type_scat_dispersion_real
_atom_type_scat_dispersion_imag
_atom_type_scat_source
C C 0.0033 0.0016 'International Tables Vol C Tables 4.2.6.8 and 6.1.1.4'
H H 0.0000 0.0000 'International Tables Vol C Tables 4.2.6.8 and 6.1.1.4'
B B 0.0013 0.0007 'International Tables Vol C Tables 4.2.6.8 and 6.1.1.4'
F F 0.0171 0.0103 'International Tables Vol C Tables 4.2.6.8 and 6.1.1.4'
O O 0.0106 0.0060 'International Tables Vol C Tables 4.2.6.8 and 6.1.1.4'
P P 0.1023 0.0942 'International Tables Vol C Tables 4.2.6.8 and 6.1.1.4'
Rh Rh -1.1178 0.9187 'International Tables Vol C Tables 4.2.6.8 and 6.1.1.4'
S S 0.1246 0.1234 'International Tables Vol C Tables 4.2.6.8 and 6.1.1.4'

loop_
_geom_angle_atom_site_label_1
_geom_angle_atom_site_label_2
_geom_angle_atom_site_label_3
_geom_angle
P1 Rh1 P2 99.54(4)
P1 Rh1 B1 87.01(14)
P2 Rh1 B1 80.97(13)
P1 Rh1 O1 101.58(9)
P2 Rh1 O1 141.75(8)
B1 Rh1 O1 131.45(14)
P1 Rh1 C1 105.47(10)
P2 Rh1 C1 111.51(10)
B1 Rh1 C1 39.50(16)
O1 Rh1 C1 93.03(12)
C6 C1 C2 115.6(4)
C6 C1 B1 124.7(4)
C2 C1 B1 119.3(4)
C6 C1 Rh1 108.8(3)
C2 C1 Rh1 91.6(2)
B1 C1 Rh1 64.7(2)
O3 S1 O2 116.3(2)
O3 S1 O1 114.1(2)
O2 S1 O1 114.73(19)
O3 S1 C7 103.5(2)
O2 S1 C7 104.3(2)
O1 S1 C7 101.3(2)
C9 P1 C20 107.88(19)
C9 P1 C23 106.94(19)
C20 P1 C23 109.3(2)
C9 P1 Rh1 105.99(15)
C20 P1 Rh1 122.74(14)
C23 P1 Rh1 103.07(14)
C15 P2 C29 106.2(2)
C15 P2 C26 104.67(19)
C29 P2 C26 105.81(19)
C15 P2 Rh1 106.27(14)
C29 P2 Rh1 104.17(14)
C26 P2 Rh1 128.13(15)
S1 O1 Rh1 130.15(18)
C3 C2 C1 122.1(4)
C3 C2 H2 118.9
C1 C2 H2 118.9
C4 C3 C2 119.7(5)
C4 C3 H3 120.1
C2 C3 H3 120.1
C5 C4 C3 119.9(4)
C5 C4 H4 120.0
C3 C4 H4 120.0
C4 C5 C6 120.8(4)
C4 C5 H5 119.6
C6 C5 H5 119.6
F2 C7 F1 108.2(4)
F2 C7 F3 106.5(4)
F1 C7 F3 106.6(4)
F2 C7 S1 112.0(3)
F1 C7 S1 112.5(3)
F3 C7 S1 110.7(3)
C5 C6 C1 121.7(4)
C5 C6 H6 119.1
C1 C6 H6 119.1
C8 C9 C10 120.5(4)
C8 C9 P1 115.6(3)
C10 C9 P1 123.9(3)
C9 C8 C13 117.4(4)
C9 C8 B1 122.0(4)
C13 C8 B1 120.5(4)
C11 C10 C9 120.9(5)
C11 C10 H10 119.5
C9 C10 H10 119.5
C10 C11 C12 119.1(4)
C10 C11 H11 120.5
C12 C11 H11 120.5
C11 C12 C13 120.2(4)
C11 C12 H12 119.9
C13 C12 H12 119.9
C12 C13 C8 121.9(4)
C12 C13 H13 119.1
C8 C13 H13 119.1
C19 C14 C15 117.1(4)
C19 C14 B1 124.2(4)
C15 C14 B1 118.7(4)
C18 C19 C14 121.8(4)
C18 C19 H19 119.1
C14 C19 H19 119.1
C19 C18 C17 120.1(4)
C19 C18 H18 119.9
C17 C18 H18 119.9
C16 C17 C18 119.8(4)
C16 C17 H17 120.1
C18 C17 H17 120.1
C17 C16 C15 119.7(4)
C17 C16 H16 120.2
C15 C16 H16 120.2
C16 C15 C14 121.4(4)
C16 C15 P2 126.0(3)
C14 C15 P2 112.6(3)
C22 C20 C21 108.5(4)
C22 C20 P1 117.3(3)
C21 C20 P1 112.0(3)
C22 C20 H20 106.1
C21 C20 H20 106.1
P1 C20 H20 106.1
C20 C21 H21A 109.5
C20 C21 H21B 109.5
H21A C21 H21B 109.5
C20 C21 H21C 109.5
H21A C21 H21C 109.5
H21B C21 H21C 109.5
C20 C22 H22A 109.5
C20 C22 H22B 109.5
H22A C22 H22B 109.5
C20 C22 H22C 109.5
H22A C22 H22C 109.5
H22B C22 H22C 109.5
C24 C23 C25 110.8(4)
C24 C23 P1 113.4(3)
C25 C23 P1 115.2(3)
C24 C23 H23 105.5
C25 C23 H23 105.5
P1 C23 H23 105.5
C23 C24 H24A 109.5
C23 C24 H24B 109.5
H24A C24 H24B 109.5
C23 C24 H24C 109.5
H24A C24 H24C 109.5
H24B C24 H24C 109.5
C26 C27 H27A 109.5
C26 C27 H27B 109.5
H27A C27 H27B 109.5
C26 C27 H27C 109.5
H27A C27 H27C 109.5
H27B C27 H27C 109.5
C27 C26 C28 110.5(3)
C27 C26 P2 113.2(3)
C28 C26 P2 110.4(3)
C27 C26 H26 107.5
C28 C26 H26 107.5
P2 C26 H26 107.5
C26 C28 H28A 109.5
C26 C28 H28B 109.5
H28A C28 H28B 109.5
C26 C28 H28C 109.5
H28A C28 H28C 109.5
H28B C28 H28C 109.5
C29 C30 H30A 109.5
C29 C30 H30B 109.5
H30A C30 H30B 109.5
C29 C30 H30C 109.5
H30A C30 H30C 109.5
H30B C30 H30C 109.5
C29 C31 H31A 109.5
C29 C31 H31B 109.5
H31A C31 H31B 109.5
C29 C31 H31C 109.5
H31A C31 H31C 109.5
H31B C31 H31C 109.5
C30 C29 C31 111.2(4)
C30 C29 P2 110.5(3)
C31 C29 P2 111.8(3)
C30 C29 H29 107.7
C31 C29 H29 107.7
P2 C29 H29 107.7
C23 C25 H25A 109.5
C23 C25 H25B 109.5
H25A C25 H25B 109.5
C23 C25 H25C 109.5
H25A C25 H25C 109.5
H25B C25 H25C 109.5
C1 B1 C14 116.4(4)
C1 B1 C8 121.6(4)
C14 B1 C8 115.2(4)
C1 B1 Rh1 75.8(2)
C14 B1 Rh1 110.6(3)
C8 B1 Rh1 109.4(3)

loop_
_geom_bond_atom_site_label_1
_geom_bond_atom_site_label_2
_geom_bond_distance
Rh1 P1 2.2015(13)
Rh1 P2 2.2093(12)
Rh1 B1 2.231(5)
Rh1 O1 2.244(3)
Rh1 C1 2.391(4)
C1 C6 1.417(5)
C1 C2 1.417(6)
C1 B1 1.569(6)
S1 O3 1.428(3)
S1 O2 1.429(3)
S1 O1 1.456(3)
S1 C7 1.813(5)
P1 C9 1.827(4)
P1 C20 1.856(4)
P1 C23 1.856(4)
P2 C15 1.813(4)
P2 C29 1.851(4)
P2 C26 1.860(4)
F1 C7 1.328(5)
F2 C7 1.323(6)
F3 C7 1.339(5)
C2 C3 1.393(6)
C2 H2 0.9500
C3 C4 1.381(7)
C3 H3 0.9500
C4 C5 1.378(7)
C4 H4 0.9500
C5 C6 1.379(6)
C5 H5 0.9500
C6 H6 0.9500
C9 C8 1.395(6)
C9 C10 1.401(6)
C8 C13 1.401(6)
C8 B1 1.611(7)
C10 C11 1.382(6)
C10 H10 0.9500
C11 C12 1.383(7)
C11 H11 0.9500
C12 C13 1.385(6)
C12 H12 0.9500
C13 H13 0.9500
C14 C19 1.397(6)
C14 C15 1.403(6)
C14 B1 1.599(6)
C19 C18 1.374(6)
C19 H19 0.9500
C18 C17 1.395(6)
C18 H18 0.9500
C17 C16 1.376(6)
C17 H17 0.9500
C16 C15 1.399(6)
C16 H16 0.9500
C20 C22 1.532(6)
C20 C21 1.542(6)
C20 H20 1.0000
C21 H21A 0.9800
C21 H21B 0.9800
C21 H21C 0.9800
C22 H22A 0.9800
C22 H22B 0.9800
C22 H22C 0.9800
C23 C24 1.540(6)
C23 C25 1.541(6)
C23 H23 1.0000
C24 H24A 0.9800
C24 H24B 0.9800
C24 H24C 0.9800
C27 C26 1.531(6)
C27 H27A 0.9800
C27 H27B 0.9800
C27 H27C 0.9800
C26 C28 1.533(6)
C26 H26 1.0000
C28 H28A 0.9800
C28 H28B 0.9800
C28 H28C 0.9800
C30 C29 1.525(6)
C30 H30A 0.9800
C30 H30B 0.9800
C30 H30C 0.9800
C31 C29 1.532(6)
C31 H31A 0.9800
C31 H31B 0.9800
C31 H31C 0.9800
C29 H29 1.0000
C25 H25A 0.9800
C25 H25B 0.9800
C25 H25C 0.9800

loop_
_geom_torsion_atom_site_label_1
_geom_torsion_atom_site_label_2
_geom_torsion_atom_site_label_3
_geom_torsion_atom_site_label_4
_geom_torsion
O3 S1 O1 Rh1 74.3(3)
O2 S1 O1 Rh1 -63.5(3)
C7 S1 O1 Rh1 -175.2(2)
C6 C1 C2 C3 -0.4(6)
B1 C1 C2 C3 173.1(4)
Rh1 C1 C2 C3 111.4(4)
C1 C2 C3 C4 1.8(7)
C2 C3 C4 C5 -1.5(7)
C3 C4 C5 C6 0.0(7)
O3 S1 C7 F2 59.3(4)
O2 S1 C7 F2 -178.5(3)
O1 S1 C7 F2 -59.1(4)
O3 S1 C7 F1 -178.5(3)
O2 S1 C7 F1 -56.4(4)
O1 S1 C7 F1 63.0(4)
O3 S1 C7 F3 -59.4(4)
O2 S1 C7 F3 62.7(4)
O1 S1 C7 F3 -177.8(3)
C4 C5 C6 C1 1.4(7)
C2 C1 C6 C5 -1.2(6)
B1 C1 C6 C5 -174.2(4)
Rh1 C1 C6 C5 -102.4(4)
C20 P1 C9 C8 135.3(3)
C23 P1 C9 C8 -107.2(3)
Rh1 P1 C9 C8 2.2(3)
C20 P1 C9 C10 -43.0(4)
C23 P1 C9 C10 74.5(4)
Rh1 P1 C9 C10 -176.1(3)
C10 C9 C8 C13 0.3(6)
P1 C9 C8 C13 -178.1(3)
C10 C9 C8 B1 175.8(4)
P1 C9 C8 B1 -2.5(5)
C8 C9 C10 C11 -0.4(6)
P1 C9 C10 C11 177.9(3)
C9 C10 C11 C12 0.6(7)
C10 C11 C12 C13 -0.8(7)
C11 C12 C13 C8 0.7(7)
C9 C8 C13 C12 -0.4(6)
B1 C8 C13 C12 -176.1(4)
C15 C14 C19 C18 -0.2(7)
B1 C14 C19 C18 -178.9(4)
C14 C19 C18 C17 1.3(7)
C19 C18 C17 C16 -0.9(7)
C18 C17 C16 C15 -0.6(7)
C17 C16 C15 C14 1.7(7)
C17 C16 C15 P2 -177.1(3)
C19 C14 C15 C16 -1.3(6)
B1 C14 C15 C16 177.5(4)
C19 C14 C15 P2 177.7(3)
B1 C14 C15 P2 -3.6(5)
C29 P2 C15 C16 -45.1(4)
C26 P2 C15 C16 66.5(4)
Rh1 P2 C15 C16 -155.6(3)
C29 P2 C15 C14 136.0(3)
C26 P2 C15 C14 -112.3(3)
Rh1 P2 C15 C14 25.5(3)
C9 P1 C20 C22 72.2(4)
C23 P1 C20 C22 -43.7(4)
Rh1 P1 C20 C22 -164.3(3)
C9 P1 C20 C21 -161.3(3)
C23 P1 C20 C21 82.7(3)
Rh1 P1 C20 C21 -37.9(4)
C9 P1 C23 C24 -163.3(3)
C20 P1 C23 C24 -46.8(4)
Rh1 P1 C23 C24 85.2(3)
C9 P1 C23 C25 -34.0(4)
C20 P1 C23 C25 82.5(4)
Rh1 P1 C23 C25 -145.5(3)
C15 P2 C26 C27 -77.5(3)
C29 P2 C26 C27 34.4(4)
Rh1 P2 C26 C27 157.4(2)
C15 P2 C26 C28 46.9(3)
C29 P2 C26 C28 158.8(3)
Rh1 P2 C26 C28 -78.1(3)
C15 P2 C29 C30 -59.4(4)
C26 P2 C29 C30 -170.3(3)
Rh1 P2 C29 C30 52.6(3)
C15 P2 C29 C31 176.2(3)
C26 P2 C29 C31 65.3(4)
Rh1 P2 C29 C31 -71.9(3)
C6 C1 B1 C14 -157.6(4)
C2 C1 B1 C14 29.6(5)
Rh1 C1 B1 C14 106.3(3)
C6 C1 B1 C8 -8.1(6)
C2 C1 B1 C8 179.1(4)
Rh1 C1 B1 C8 -104.2(4)
C6 C1 B1 Rh1 96.1(4)
C2 C1 B1 Rh1 -76.7(3)
C19 C14 B1 C1 74.5(5)
C15 C14 B1 C1 -104.2(4)
C19 C14 B1 C8 -77.0(5)
C15 C14 B1 C8 104.4(4)
C19 C14 B1 Rh1 158.4(4)
C15 C14 B1 Rh1 -20.3(5)
C9 C8 B1 C1 86.4(5)
C13 C8 B1 C1 -98.2(5)
C9 C8 B1 C14 -123.8(4)
C13 C8 B1 C14 51.6(5)
C9 C8 B1 Rh1 1.5(5)
C13 C8 B1 Rh1 177.0(3)
